data_7005874
loop_
_publ_author_name
'Sun, Qiaozhen'
'Wei, Meilin'
'Bai, Yan'
'He, Cheng'
'Meng, Qingjin'
'Duan, Chunying'

_publ_section_title
;
 Entanglement of individual coordination polymers having helicates as
 building intermediates.
;
_journal_issue 36
_journal_name_full 'Dalton transactions (Cambridge, England : 2003)'
_journal_page_first 4089
_journal_page_last 4094
_journal_paper_doi 10.1039/b706183h
_journal_year 2007
_chemical_formula_sum 'C28 H25 Ag Cl N9 O4'
_chemical_formula_weight 694.89
_chemical_name_systematic
;
?
;
_space_group_IT_number 14
_symmetry_cell_setting monoclinic
_symmetry_space_group_name_Hall '-P 2ybc'
_symmetry_space_group_name_H-M 'P 1 21/c 1'
_atom_sites_solution_hydrogens geom
_atom_sites_solution_primary direct
_atom_sites_solution_secondary difmap
_audit_creation_method SHELXL-97
_cell_angle_alpha 90.00
_cell_angle_beta 92.155(4)
_cell_angle_gamma 90.00
_cell_formula_units_Z 4
_cell_length_a 13.104(3)
_cell_length_b 22.100(5)
_cell_length_c 10.492(2)
_cell_measurement_reflns_used 3137
_cell_measurement_temperature 293(2)
_cell_measurement_theta_max 20.41
_cell_measurement_theta_min 2.68
_cell_volume 3036.3(11)
_computing_cell_refinement 'Bruker SMART'
_computing_data_collection 'Bruker SMART'
_computing_data_reduction 'Bruker SAINT'
_computing_molecular_graphics 'Bruker SHELXTL'
_computing_publication_material 'Bruker SHELXTL'
_computing_structure_refinement 'Bruker SHELXTL'
_computing_structure_solution 'Bruker SHELXTL'
_diffrn_ambient_temperature 293(2)
_diffrn_measured_fraction_theta_full 0.999
_diffrn_measured_fraction_theta_max 0.999
_diffrn_measurement_device_type 'CCD area detector'
_diffrn_measurement_method 'phi and omega scans'
_diffrn_radiation_monochromator graphite
_diffrn_radiation_source 'fine-focus sealed tube'
_diffrn_radiation_type MoK\a
_diffrn_radiation_wavelength 0.71073
_diffrn_reflns_av_R_equivalents 0.0692
_diffrn_reflns_av_sigmaI/netI 0.0755
_diffrn_reflns_limit_h_max 15
_diffrn_reflns_limit_h_min -15
_diffrn_reflns_limit_k_max 26
_diffrn_reflns_limit_k_min -20
_diffrn_reflns_limit_l_max 12
_diffrn_reflns_limit_l_min -11
_diffrn_reflns_number 14939
_diffrn_reflns_theta_full 25.00
_diffrn_reflns_theta_max 25.00
_diffrn_reflns_theta_min 2.15
_exptl_absorpt_coefficient_mu 0.801
_exptl_absorpt_correction_T_max 0.8562
_exptl_absorpt_correction_T_min 0.7399
_exptl_absorpt_correction_type empirical
_exptl_absorpt_process_details sadabs
_exptl_crystal_colour pale-yellow
_exptl_crystal_density_diffrn 1.520
_exptl_crystal_density_method 'not measured'
_exptl_crystal_description block
_exptl_crystal_F_000 1408
_exptl_crystal_size_max 0.40
_exptl_crystal_size_mid 0.30
_exptl_crystal_size_min 0.20
_refine_diff_density_max 0.824
_refine_diff_density_min -0.407
_refine_diff_density_rms 0.075
_refine_ls_extinction_method none
_refine_ls_goodness_of_fit_ref 0.987
_refine_ls_hydrogen_treatment 'riding model'
_refine_ls_matrix_type full
_refine_ls_number_parameters 438
_refine_ls_number_reflns 5350
_refine_ls_number_restraints 323
_refine_ls_restrained_S_all 1.023
_refine_ls_R_factor_all 0.0791
_refine_ls_R_factor_gt 0.0503
_refine_ls_shift/su_max 0.001
_refine_ls_shift/su_mean 0.000
_refine_ls_structure_factor_coef Fsqd
_refine_ls_weighting_details 'calc w=1/[\s^2^(Fo^2^)+(0.0547P)^2^+0.0000P] where P=(Fo^2^+2Fc^2^)/3'
_refine_ls_weighting_scheme calc
_refine_ls_wR_factor_gt 0.1132
_refine_ls_wR_factor_ref 0.1225
_reflns_number_gt 3771
_reflns_number_total 5350
_reflns_threshold_expression >2sigma(I)
_cod_data_source_file b706183h.txt
_cod_data_source_block 5
_cod_depositor_comments
;
The following automatic conversions were performed:
'_symmetry_cell_setting' value 'Monoclinic' changed to 'monoclinic'
according to '/home/saulius/struct/CIF-dictionaries/cif_core.dic'
dictionary named 'cif_core.dic' version 2.4.1 from 2010-06-29.

Automatic conversion script
Id: cif_fix_enum 1527 2010-12-29 10:47:43Z saulius 
;
_cod_original_sg_symbol_H-M P2(1)/c
_cod_database_code 7005874

loop_
_symmetry_equiv_pos_as_xyz
'x, y, z'
'-x, y+1/2, -z+1/2'
'-x, -y, -z'
'x, -y-1/2, z-1/2'

loop_
_atom_site_label
_atom_site_type_symbol
_atom_site_fract_x
_atom_site_fract_y
_atom_site_fract_z
_atom_site_U_iso_or_equiv
_atom_site_adp_type
_atom_site_occupancy
_atom_site_symmetry_multiplicity
_atom_site_calc_flag
_atom_site_refinement_flags
_atom_site_disorder_assembly
_atom_site_disorder_group
Ag1 Ag 0.43534(3) 0.372285(16) 0.32142(4) 0.04713(16) Uani 1 1 d . . .
N1 N 0.4096(3) 0.46289(18) 0.2004(4) 0.0470(10) Uani 1 1 d . . .
N2 N 0.4037(4) 0.5615(2) 0.0368(5) 0.0679(13) Uani 1 1 d . . .
N3 N 0.5725(3) 0.45105(18) 0.3604(4) 0.0472(10) Uani 1 1 d D . .
N4 N 0.6390(3) 0.44481(18) 0.4657(4) 0.0477(10) Uani 1 1 d . . .
N5 N 0.6792(3) 0.32762(18) 0.2914(4) 0.0446(10) Uani 1 1 d . . .
N6 N 0.5959(3) 0.31421(18) 0.3643(4) 0.0432(10) Uani 1 1 d D A .
N7 N 0.4195(3) 0.28953(17) 0.4709(4) 0.0463(10) Uani 1 1 d . . .
N8 N 0.4109(3) 0.19061(19) 0.6342(4) 0.0492(10) Uani 1 1 d . . .
N9 N 0.2352(5) 0.3861(4) 0.3422(7) 0.120(2) Uani 1 1 d U B .
C1 C 0.3426(4) 0.4664(3) 0.1025(5) 0.0563(14) Uani 1 1 d . . .
H1A H 0.2960 0.4351 0.0886 0.068 Uiso 1 1 calc R . .
C2 C 0.3408(5) 0.5153(3) 0.0213(6) 0.0663(16) Uani 1 1 d . . .
H2B H 0.2934 0.5159 -0.0470 0.080 Uiso 1 1 calc R . .
C3 C 0.4697(4) 0.5578(2) 0.1355(5) 0.0558(14) Uani 1 1 d . . .
H3A H 0.5152 0.5895 0.1503 0.067 Uiso 1 1 calc R . .
C4 C 0.4738(4) 0.5090(2) 0.2167(5) 0.0419(12) Uani 1 1 d . . .
C5 C 0.5502(3) 0.5043(2) 0.3237(4) 0.0421(12) Uani 1 1 d D . .
C6 C 0.5985(4) 0.5610(2) 0.3775(5) 0.0631(15) Uani 1 1 d D . .
H6A H 0.6462 0.5506 0.4458 0.095 Uiso 1 1 calc R . .
H6B H 0.5465 0.5869 0.4094 0.095 Uiso 1 1 calc R . .
H6C H 0.6338 0.5816 0.3118 0.095 Uiso 1 1 calc R . .
C7 C 0.7102(4) 0.4063(2) 0.4524(4) 0.0412(11) Uani 1 1 d . . .
C8 C 0.7790(4) 0.3933(2) 0.5640(5) 0.0477(13) Uani 1 1 d . . .
C9 C 0.7822(4) 0.4298(3) 0.6696(5) 0.0628(16) Uani 1 1 d . . .
H9A H 0.7408 0.4639 0.6718 0.075 Uiso 1 1 calc R . .
C10 C 0.8461(5) 0.4163(4) 0.7721(6) 0.082(2) Uani 1 1 d . . .
H10A H 0.8468 0.4410 0.8438 0.099 Uiso 1 1 calc R . .
C11 C 0.9084(5) 0.3671(4) 0.7703(7) 0.083(2) Uani 1 1 d . . .
H11A H 0.9516 0.3585 0.8403 0.099 Uiso 1 1 calc R . .
C12 C 0.9074(5) 0.3312(3) 0.6678(6) 0.0781(19) Uani 1 1 d . . .
H12A H 0.9502 0.2976 0.6664 0.094 Uiso 1 1 calc R . .
C13 C 0.8431(4) 0.3438(3) 0.5638(5) 0.0647(16) Uani 1 1 d . . .
H13A H 0.8431 0.3186 0.4928 0.078 Uiso 1 1 calc R . .
C14 C 0.7308(3) 0.3742(2) 0.3300(4) 0.0410(11) Uani 1 1 d . . .
C15 C 0.8178(4) 0.3937(2) 0.2572(4) 0.0457(12) Uani 1 1 d . . .
C16 C 0.8483(4) 0.4531(3) 0.2578(5) 0.0570(14) Uani 1 1 d . . .
H16A H 0.8137 0.4812 0.3059 0.068 Uiso 1 1 calc R . .
C17 C 0.9298(5) 0.4715(3) 0.1881(6) 0.0774(19) Uani 1 1 d . . .
H17A H 0.9469 0.5123 0.1852 0.093 Uiso 1 1 calc R . .
C18 C 0.9855(5) 0.4303(4) 0.1233(6) 0.079(2) Uani 1 1 d . . .
H18A H 1.0424 0.4426 0.0797 0.094 Uiso 1 1 calc R . .
C19 C 0.9564(5) 0.3700(4) 0.1228(6) 0.080(2) Uani 1 1 d . . .
H19A H 0.9932 0.3417 0.0777 0.096 Uiso 1 1 calc R . .
C20 C 0.8740(4) 0.3523(3) 0.1886(5) 0.0637(16) Uani 1 1 d . . .
H20A H 0.8549 0.3118 0.1877 0.076 Uiso 1 1 calc R . .
C21 C 0.5877(3) 0.2610(2) 0.4077(5) 0.0460(12) Uani 1 1 d DU . .
C22 C 0.6760(8) 0.2171(5) 0.4217(12) 0.052(3) Uani 0.50 1 d PDU A 1
H22A H 0.7063 0.2202 0.5062 0.079 Uiso 0.50 1 calc PR A 1
H22B H 0.7261 0.2267 0.3604 0.079 Uiso 0.50 1 calc PR A 1
H22C H 0.6515 0.1767 0.4074 0.079 Uiso 0.50 1 calc PR A 1
C22' C 0.6524(10) 0.2093(5) 0.3623(13) 0.062(4) Uani 0.50 1 d PDU A 2
H22D H 0.6090 0.1787 0.3244 0.093 Uiso 0.50 1 calc PR A 2
H22E H 0.6908 0.1925 0.4334 0.093 Uiso 0.50 1 calc PR A 2
H22F H 0.6984 0.2240 0.3003 0.093 Uiso 0.50 1 calc PR A 2
C23 C 0.4961(4) 0.2491(2) 0.4808(4) 0.0413(12) Uani 1 1 d . A .
C24 C 0.4892(4) 0.2000(2) 0.5610(5) 0.0467(12) Uani 1 1 d . . .
H24A H 0.5423 0.1721 0.5637 0.056 Uiso 1 1 calc R A .
C25 C 0.3368(4) 0.2304(2) 0.6243(5) 0.0524(13) Uani 1 1 d . . .
H25A H 0.2800 0.2256 0.6739 0.063 Uiso 1 1 calc R A .
C26 C 0.3404(4) 0.2790(2) 0.5426(5) 0.0535(14) Uani 1 1 d . A .
H26A H 0.2853 0.3055 0.5376 0.064 Uiso 1 1 calc R . .
C27 C 0.1681(6) 0.3929(5) 0.3907(8) 0.115(3) Uani 1 1 d DU . .
C28 C 0.0843(8) 0.4183(6) 0.4613(11) 0.195(4) Uani 1 1 d DU B 1
H28A H 0.1114 0.4400 0.5342 0.293 Uiso 1 1 calc R B 1
H28B H 0.0411 0.3862 0.4891 0.293 Uiso 1 1 calc R B 1
H28C H 0.0452 0.4454 0.4071 0.293 Uiso 1 1 calc R B 1
Cl1 Cl 0.20539(11) 0.14919(8) 0.33804(15) 0.0652(4) Uani 1 1 d DU . .
O1 O 0.3122(5) 0.1560(6) 0.3512(12) 0.089(3) Uani 0.635(6) 1 d PDU C 1
O2 O 0.1789(5) 0.1168(4) 0.2261(7) 0.103(2) Uani 0.635(6) 1 d PDU C 1
O3 O 0.1657(6) 0.1199(5) 0.4420(7) 0.107(3) Uani 0.635(6) 1 d PDU C 1
O4 O 0.1603(6) 0.2068(3) 0.3269(11) 0.120(3) Uani 0.635(6) 1 d PDU C 1
O1' O 0.3104(9) 0.1634(9) 0.346(2) 0.093(4) Uani 0.365(6) 1 d PDU C 2
O2' O 0.1635(9) 0.1726(8) 0.2246(11) 0.100(3) Uani 0.365(6) 1 d PDU C 2
O3' O 0.1922(10) 0.0868(5) 0.3431(16) 0.114(3) Uani 0.365(6) 1 d PDU C 2
O4' O 0.1582(9) 0.1766(7) 0.4415(12) 0.106(3) Uani 0.365(6) 1 d PDU C 2

loop_
_atom_site_aniso_label
_atom_site_aniso_U_11
_atom_site_aniso_U_22
_atom_site_aniso_U_33
_atom_site_aniso_U_23
_atom_site_aniso_U_13
_atom_site_aniso_U_12
Ag1 0.0553(3) 0.0375(2) 0.0486(2) 0.00033(19) 0.00188(17) 0.00197(18)
N1 0.047(2) 0.046(3) 0.048(3) -0.005(2) 0.001(2) 0.002(2)
N2 0.069(3) 0.058(3) 0.077(3) 0.012(3) 0.002(3) 0.010(3)
N3 0.052(3) 0.038(3) 0.051(3) -0.005(2) -0.003(2) 0.0069(19)
N4 0.050(3) 0.042(3) 0.050(3) -0.006(2) -0.004(2) -0.004(2)
N5 0.045(2) 0.041(3) 0.048(2) 0.000(2) 0.004(2) 0.0014(19)
N6 0.043(2) 0.042(3) 0.045(2) -0.001(2) 0.0066(19) -0.0012(19)
N7 0.044(2) 0.038(2) 0.057(3) 0.001(2) 0.007(2) 0.0045(19)
N8 0.053(3) 0.047(3) 0.049(3) 0.007(2) 0.009(2) 0.000(2)
N9 0.082(5) 0.155(6) 0.124(5) 0.039(5) 0.019(4) 0.022(4)
C1 0.053(3) 0.054(4) 0.061(4) -0.002(3) -0.003(3) 0.000(3)
C2 0.068(4) 0.070(4) 0.061(4) 0.003(3) -0.009(3) 0.016(3)
C3 0.057(3) 0.043(3) 0.067(4) 0.002(3) 0.000(3) 0.006(3)
C4 0.044(3) 0.032(3) 0.051(3) -0.003(2) 0.010(2) 0.005(2)
C5 0.043(3) 0.037(3) 0.047(3) -0.006(2) 0.015(2) 0.002(2)
C6 0.082(4) 0.045(3) 0.062(4) -0.011(3) 0.001(3) -0.013(3)
C7 0.042(3) 0.041(3) 0.042(3) -0.001(2) 0.005(2) -0.003(2)
C8 0.035(3) 0.055(3) 0.053(3) 0.005(3) 0.003(2) -0.010(2)
C9 0.051(3) 0.086(5) 0.052(3) -0.016(3) -0.002(3) 0.003(3)
C10 0.057(4) 0.137(7) 0.052(4) -0.021(4) -0.001(3) -0.005(4)
C11 0.057(4) 0.133(7) 0.058(4) 0.018(5) -0.008(3) -0.009(4)
C12 0.074(4) 0.087(5) 0.072(5) 0.010(4) -0.017(4) 0.008(4)
C13 0.071(4) 0.063(4) 0.059(4) -0.003(3) -0.014(3) -0.001(3)
C14 0.037(3) 0.044(3) 0.042(3) 0.004(2) 0.001(2) 0.006(2)
C15 0.043(3) 0.053(3) 0.041(3) 0.005(2) -0.002(2) -0.002(2)
C16 0.045(3) 0.063(4) 0.063(4) 0.003(3) 0.008(3) -0.008(3)
C17 0.061(4) 0.081(5) 0.091(5) 0.025(4) 0.006(4) -0.016(3)
C18 0.053(4) 0.116(6) 0.068(4) 0.025(4) 0.015(3) -0.009(4)
C19 0.073(4) 0.113(6) 0.056(4) 0.003(4) 0.023(3) 0.016(4)
C20 0.062(4) 0.068(4) 0.062(4) -0.002(3) 0.021(3) -0.006(3)
C21 0.045(3) 0.040(3) 0.053(3) 0.002(3) 0.007(2) 0.003(2)
C22 0.058(6) 0.041(6) 0.058(7) 0.000(5) 0.007(5) 0.006(5)
C22' 0.068(7) 0.049(6) 0.073(7) 0.003(6) 0.027(6) 0.007(5)
C23 0.048(3) 0.034(3) 0.042(3) 0.000(2) 0.001(2) 0.001(2)
C24 0.047(3) 0.042(3) 0.051(3) 0.004(3) 0.003(2) 0.007(2)
C25 0.051(3) 0.051(3) 0.056(3) 0.008(3) 0.016(3) 0.004(3)
C26 0.052(3) 0.043(3) 0.067(4) 0.006(3) 0.010(3) 0.010(2)
C27 0.068(5) 0.180(6) 0.096(5) 0.038(5) 0.004(4) 0.021(5)
C28 0.158(7) 0.260(8) 0.167(7) 0.020(7) 0.001(6) 0.019(7)
Cl1 0.0565(9) 0.0734(10) 0.0659(10) 0.0001(8) 0.0046(7) -0.0087(7)
O1 0.060(4) 0.119(5) 0.088(5) -0.024(5) 0.002(4) -0.012(4)
O2 0.083(4) 0.138(6) 0.088(5) -0.036(5) -0.007(4) -0.022(4)
O3 0.090(4) 0.138(6) 0.095(5) 0.035(5) 0.026(4) -0.011(4)
O4 0.097(5) 0.102(5) 0.163(6) 0.012(5) 0.002(5) 0.013(4)
O1' 0.069(7) 0.115(7) 0.094(7) -0.012(7) 0.004(6) -0.019(6)
O2' 0.077(6) 0.135(7) 0.089(6) 0.023(6) -0.001(5) -0.007(6)
O3' 0.104(6) 0.103(7) 0.136(7) 0.005(6) 0.007(6) -0.019(6)
O4' 0.085(6) 0.133(7) 0.103(6) -0.020(6) 0.027(6) -0.012(6)

loop_
_atom_type_symbol
_atom_type_description
_atom_type_scat_dispersion_real
_atom_type_scat_dispersion_imag
_atom_type_scat_source
C C 0.0033 0.0016 'International Tables Vol C Tables 4.2.6.8 and 6.1.1.4'
H H 0.0000 0.0000 'International Tables Vol C Tables 4.2.6.8 and 6.1.1.4'
N N 0.0061 0.0033 'International Tables Vol C Tables 4.2.6.8 and 6.1.1.4'
O O 0.0106 0.0060 'International Tables Vol C Tables 4.2.6.8 and 6.1.1.4'
Cl Cl 0.1484 0.1585 'International Tables Vol C Tables 4.2.6.8 and 6.1.1.4'
Ag Ag -0.8971 1.1015 'International Tables Vol C Tables 4.2.6.8 and 6.1.1.4'

loop_
_geom_angle_atom_site_label_1
_geom_angle_atom_site_label_2
_geom_angle_atom_site_label_3
_geom_angle
_geom_angle_site_symmetry_1
_geom_angle_site_symmetry_3
_geom_angle_publ_flag
N1 Ag1 N8 92.19(14) . 4_565 ?
N1 Ag1 N7 164.39(13) . . ?
N8 Ag1 N7 94.60(14) 4_565 . ?
N1 Ag1 N6 129.01(13) . . ?
N8 Ag1 N6 86.30(13) 4_565 . ?
N7 Ag1 N6 65.57(13) . . ?
N1 Ag1 N3 66.02(13) . . ?
N8 Ag1 N3 126.85(13) 4_565 . ?
N7 Ag1 N3 119.55(13) . . ?
N6 Ag1 N3 74.62(13) . . ?
C1 N1 C4 116.9(5) . . ?
C1 N1 Ag1 122.4(3) . . ?
C4 N1 Ag1 119.9(3) . . ?
C2 N2 C3 115.8(5) . . ?
C5 N3 N4 117.7(4) . . ?
C5 N3 Ag1 115.8(3) . . ?
N4 N3 Ag1 118.9(3) . . ?
C7 N4 N3 114.8(4) . . ?
C14 N5 N6 114.3(4) . . ?
C21 N6 N5 118.4(4) . . ?
C21 N6 Ag1 117.4(3) . . ?
N5 N6 Ag1 117.8(3) . . ?
C26 N7 C23 116.0(4) . . ?
C26 N7 Ag1 126.0(3) . . ?
C23 N7 Ag1 118.0(3) . . ?
C25 N8 C24 116.0(4) . . ?
C25 N8 Ag1 121.7(3) . 4_566 ?
C24 N8 Ag1 118.7(3) . 4_566 ?
N1 C1 C2 121.3(5) . . ?
N2 C2 C1 122.4(5) . . ?
N2 C3 C4 122.8(5) . . ?
N1 C4 C3 120.8(5) . . ?
N1 C4 C5 116.8(4) . . ?
C3 C4 C5 122.4(5) . . ?
N3 C5 C4 115.9(4) . . ?
N3 C5 C6 124.7(5) . . ?
C4 C5 C6 119.3(4) . . ?
N4 C7 C8 118.0(4) . . ?
N4 C7 C14 124.4(4) . . ?
C8 C7 C14 117.5(4) . . ?
C9 C8 C13 117.9(5) . . ?
C9 C8 C7 121.7(5) . . ?
C13 C8 C7 120.4(5) . . ?
C8 C9 C10 120.4(6) . . ?
C11 C10 C9 120.8(6) . . ?
C12 C11 C10 119.9(6) . . ?
C11 C12 C13 120.2(6) . . ?
C8 C13 C12 120.8(6) . . ?
N5 C14 C15 118.8(4) . . ?
N5 C14 C7 122.5(4) . . ?
C15 C14 C7 118.5(4) . . ?
C16 C15 C20 118.1(5) . . ?
C16 C15 C14 120.9(5) . . ?
C20 C15 C14 121.0(5) . . ?
C15 C16 C17 120.8(6) . . ?
C18 C17 C16 120.5(6) . . ?
C17 C18 C19 119.4(6) . . ?
C20 C19 C18 119.9(6) . . ?
C19 C20 C15 121.3(6) . . ?
N6 C21 C23 115.8(4) . . ?
N6 C21 C22' 122.1(7) . . ?
C23 C21 C22' 120.5(7) . . ?
N6 C21 C22 123.7(7) . . ?
C23 C21 C22 118.0(7) . . ?
C22' C21 C22 27.0(6) . . ?
N7 C23 C24 120.3(4) . . ?
N7 C23 C21 117.5(4) . . ?
C24 C23 C21 122.2(4) . . ?
N8 C24 C23 123.3(5) . . ?
N8 C25 C26 122.0(5) . . ?
N7 C26 C25 122.5(5) . . ?
N9 C27 C28 165.2(13) . . ?
O3 Cl1 O3' 57.0(6) . . ?
O3 Cl1 O2' 134.3(6) . . ?
O3' Cl1 O2' 110.8(7) . . ?
O3 Cl1 O4' 53.5(6) . . ?
O3' Cl1 O4' 109.8(7) . . ?
O2' Cl1 O4' 109.2(7) . . ?
O3 Cl1 O4 108.6(5) . . ?
O3' Cl1 O4 148.0(7) . . ?
O2' Cl1 O4 56.1(6) . . ?
O4' Cl1 O4 58.6(7) . . ?
O3 Cl1 O2 109.3(5) . . ?
O3' Cl1 O2 60.0(6) . . ?
O2' Cl1 O2 53.0(6) . . ?
O4' Cl1 O2 139.6(6) . . ?
O4 Cl1 O2 107.5(5) . . ?
O3 Cl1 O1 111.9(6) . . ?
O3' Cl1 O1 103.1(9) . . ?
O2' Cl1 O1 113.8(8) . . ?
O4' Cl1 O1 110.0(8) . . ?
O4 Cl1 O1 108.9(6) . . ?
O2 Cl1 O1 110.4(6) . . ?
O3 Cl1 O1' 116.8(10) . . ?
O3' Cl1 O1' 109.9(9) . . ?
O2' Cl1 O1' 108.7(9) . . ?
O4' Cl1 O1' 108.4(9) . . ?
O4 Cl1 O1' 102.1(10) . . ?
O2 Cl1 O1' 111.8(10) . . ?
O1 Cl1 O1' 7.1(13) . . ?

loop_
_geom_bond_atom_site_label_1
_geom_bond_atom_site_label_2
_geom_bond_distance
_geom_bond_site_symmetry_2
_geom_bond_publ_flag
Ag1 N1 2.388(4) . ?
Ag1 N8 2.418(4) 4_565 ?
Ag1 N7 2.423(4) . ?
Ag1 N6 2.491(4) . ?
Ag1 N3 2.524(4) . ?
N1 C1 1.328(6) . ?
N1 C4 1.329(6) . ?
N2 C2 1.317(7) . ?
N2 C3 1.327(6) . ?
N3 C5 1.269(6) . ?
N3 N4 1.388(5) . ?
N4 C7 1.274(6) . ?
N5 C14 1.288(6) . ?
N5 N6 1.388(5) . ?
N6 C21 1.266(5) . ?
N7 C26 1.324(6) . ?
N7 C23 1.344(6) . ?
N8 C25 1.312(6) . ?
N8 C24 1.321(6) . ?
N8 Ag1 2.418(4) 4_566 ?
N9 C27 1.043(8) . ?
C1 C2 1.377(8) . ?
C3 C4 1.373(7) . ?
C4 C5 1.479(6) . ?
C5 C6 1.504(5) . ?
C7 C8 1.479(6) . ?
C7 C14 1.500(6) . ?
C8 C9 1.371(7) . ?
C8 C13 1.379(8) . ?
C9 C10 1.371(8) . ?
C10 C11 1.359(9) . ?
C11 C12 1.337(9) . ?
C12 C13 1.381(7) . ?
C14 C15 1.460(7) . ?
C15 C16 1.372(7) . ?
C15 C20 1.392(7) . ?
C16 C17 1.378(7) . ?
C17 C18 1.363(9) . ?
C18 C19 1.387(9) . ?
C19 C20 1.361(8) . ?
C21 C23 1.472(7) . ?
C21 C22' 1.510(6) . ?
C21 C22 1.513(6) . ?
C23 C24 1.379(6) . ?
C25 C26 1.377(7) . ?
C27 C28 1.460(5) . ?
Cl1 O3 1.387(6) . ?
Cl1 O3' 1.391(10) . ?
Cl1 O2' 1.391(10) . ?
Cl1 O4' 1.406(10) . ?
Cl1 O4 1.407(7) . ?
Cl1 O2 1.408(6) . ?
Cl1 O1 1.409(7) . ?
Cl1 O1' 1.410(11) . ?
